data_4122605
loop_
_publ_author_name
'Lin, Hsiu-Jung'
'Siretanu, Diana'
'Dickie, Diane A.'
'Subedi, Deepak'
'Scepaniak, Jeremiah J.'
'Mitcov, Dmitri'
'Cl\'erac, Rodolphe'
'Smith, Jeremy M.'

_publ_section_title
;
 Steric and electronic control of the spin state in three-fold symmetric,
 four-coordinate iron(II) complexes.
;
_journal_issue 38
_journal_name_full 'Journal of the American Chemical Society'
_journal_page_first 13326
_journal_page_last 13332
_journal_paper_doi 10.1021/ja506425a
_journal_volume 136
_journal_year 2014
_chemical_formula_sum 'C55 H57 B Fe N7 P'
_chemical_formula_weight 913.71
_space_group_IT_number 14
_symmetry_cell_setting monoclinic
_symmetry_space_group_name_Hall '-P 2yn'
_symmetry_space_group_name_H-M 'P 1 21/n 1'
_atom_sites_solution_hydrogens geom
_atom_sites_solution_primary direct
_atom_sites_solution_secondary difmap
_audit_creation_method SHELXL-97
_cell_angle_alpha 90.00
_cell_angle_beta 93.967(2)
_cell_angle_gamma 90.00
_cell_formula_units_Z 4
_cell_length_a 15.2213(17)
_cell_length_b 18.6643(19)
_cell_length_c 16.9332(19)
_cell_measurement_reflns_used 5289
_cell_measurement_temperature 100(2)
_cell_measurement_theta_max 19.57
_cell_measurement_theta_min 2.87
_cell_volume 4799.1(9)
_computing_cell_refinement 'Bruker SAINT'
_computing_data_collection 'Bruker APEX2'
_computing_data_reduction 'Bruker SAINT'
_computing_molecular_graphics 'Bruker SHELXTL'
_computing_publication_material 'Bruker SHELXTL'
_computing_structure_refinement 'SHELXL-97 (Sheldrick, 2008)'
_computing_structure_solution 'SHELXS-97 (Sheldrick, 2008)'
_diffrn_ambient_temperature 100(2)
_diffrn_measured_fraction_theta_full 0.998
_diffrn_measured_fraction_theta_max 0.998
_diffrn_measurement_device_type 'Bruker APEX-II CCD'
_diffrn_measurement_method '\f and \w scans'
_diffrn_radiation_monochromator graphite
_diffrn_radiation_source 'fine-focus sealed tube'
_diffrn_radiation_type MoK\a
_diffrn_radiation_wavelength 0.71073
_diffrn_reflns_av_R_equivalents 0.1112
_diffrn_reflns_av_sigmaI/netI 0.0802
_diffrn_reflns_limit_h_max 18
_diffrn_reflns_limit_h_min -18
_diffrn_reflns_limit_k_max 22
_diffrn_reflns_limit_k_min -22
_diffrn_reflns_limit_l_max 20
_diffrn_reflns_limit_l_min -20
_diffrn_reflns_number 64040
_diffrn_reflns_theta_full 25.68
_diffrn_reflns_theta_max 25.68
_diffrn_reflns_theta_min 3.25
_exptl_absorpt_coefficient_mu 0.393
_exptl_absorpt_correction_T_max 0.9137
_exptl_absorpt_correction_T_min 0.8933
_exptl_absorpt_correction_type multi-scan
_exptl_absorpt_process_details 'Bruker, SADABS'
_exptl_crystal_colour green
_exptl_crystal_density_diffrn 1.265
_exptl_crystal_density_method 'not measured'
_exptl_crystal_description plate
_exptl_crystal_F_000 1928
_exptl_crystal_size_max 0.29
_exptl_crystal_size_mid 0.28
_exptl_crystal_size_min 0.23
_refine_diff_density_max 0.363
_refine_diff_density_min -0.505
_refine_diff_density_rms 0.068
_refine_ls_extinction_method none
_refine_ls_goodness_of_fit_ref 1.019
_refine_ls_hydrogen_treatment constr
_refine_ls_matrix_type full
_refine_ls_number_parameters 596
_refine_ls_number_reflns 9103
_refine_ls_number_restraints 0
_refine_ls_restrained_S_all 1.019
_refine_ls_R_factor_all 0.0997
_refine_ls_R_factor_gt 0.0509
_refine_ls_shift/su_max 0.002
_refine_ls_shift/su_mean 0.000
_refine_ls_structure_factor_coef Fsqd
_refine_ls_weighting_details 'calc w=1/[\s^2^(Fo^2^)+(0.0525P)^2^+2.4129P] where P=(Fo^2^+2Fc^2^)/3'
_refine_ls_weighting_scheme calc
_refine_ls_wR_factor_gt 0.1079
_refine_ls_wR_factor_ref 0.1286
_reflns_number_gt 5818
_reflns_number_total 9103
_reflns_threshold_expression >2sigma(I)
_cod_data_source_file ja506425a_si_002.cif
_cod_data_source_block jsnmsuhjlmeph2_0m
_cod_depositor_comments
;
The following automatic conversions were performed:

'_symmetry_cell_setting' value 'Monoclinic' changed to 'monoclinic'
according to
/home/saulius/struct/COD-crude-data--automatic-downloads/rss-feeds/ACS/lib/dictionaries/cif_core.dic
dictionary named 'cif_core.dic' version 2.4.2 from 2011-04-26.

Automatic conversion script
Id: cif_fix_values 2281 2013-09-26 08:29:07Z andrius 

 Adding full bibliography for 4122605--4122610.cif.

The following automatic conversions were performed:

data name '_iucr_refine_instruction_details' was replaced with
'_iucr_refine_instructions_details' as specified in the replacement
file 'data/replacement-values/replacement_tags.lst'.

Automatic conversion script
Id: cif_correct_tags 9268 2022-04-12 08:56:07Z antanas 
;
_cod_original_sg_symbol_H-M P2(1)/n
_cod_database_code 4122605

loop_
_symmetry_equiv_pos_as_xyz
'x, y, z'
'-x+1/2, y+1/2, -z+1/2'
'-x, -y, -z'
'x-1/2, -y-1/2, z-1/2'

loop_
_atom_site_label
_atom_site_type_symbol
_atom_site_fract_x
_atom_site_fract_y
_atom_site_fract_z
_atom_site_U_iso_or_equiv
_atom_site_adp_type
_atom_site_occupancy
_atom_site_symmetry_multiplicity
_atom_site_calc_flag
_atom_site_refinement_flags
Fe1 Fe 0.93141(3) 0.23848(2) 0.67045(2) 0.01853(13) Uani 1 1 d .
B1 B 0.8889(2) 0.29131(19) 0.4953(2) 0.0207(8) Uani 1 1 d .
P1 P 0.97193(6) 0.16171(4) 0.84511(5) 0.0237(2) Uani 1 1 d .
N1 N 0.92787(16) 0.21409(13) 0.50135(13) 0.0191(6) Uani 1 1 d .
N2 N 0.97911(17) 0.11983(13) 0.56434(14) 0.0227(6) Uani 1 1 d .
N3 N 0.80698(16) 0.28621(13) 0.54523(14) 0.0199(6) Uani 1 1 d .
N4 N 0.73897(16) 0.26754(13) 0.65203(14) 0.0206(6) Uani 1 1 d .
N5 N 0.95556(16) 0.33879(13) 0.54523(14) 0.0191(6) Uani 1 1 d .
N6 N 1.04010(16) 0.36967(13) 0.64806(14) 0.0203(6) Uani 1 1 d .
N7 N 0.94592(18) 0.19807(14) 0.76508(15) 0.0285(7) Uani 1 1 d .
C1 C 0.9491(2) 0.18885(16) 0.57630(18) 0.0210(7) Uani 1 1 d .
C2 C 0.9413(2) 0.16146(16) 0.44613(18) 0.0243(7) Uani 1 1 d .
H2 H 0.9293 0.1657 0.3905 0.029 Uiso 1 1 calc R
C3 C 0.9738(2) 0.10376(17) 0.48384(18) 0.0266(8) Uani 1 1 d .
H3 H 0.9903 0.0600 0.4604 0.032 Uiso 1 1 calc R
C4 C 1.0079(2) 0.06737(16) 0.62239(17) 0.0240(7) Uani 1 1 d .
C5 C 1.0975(2) 0.05053(17) 0.63170(19) 0.0294(8) Uani 1 1 d .
C6 C 1.1232(3) -0.00491(18) 0.6834(2) 0.0356(9) Uani 1 1 d .
H6 H 1.1838 -0.0172 0.6905 0.043 Uiso 1 1 calc R
C7 C 1.0629(3) -0.04258(18) 0.7245(2) 0.0390(10) Uani 1 1 d .
C8 C 0.9742(3) -0.02490(18) 0.71315(18) 0.0356(9) Uani 1 1 d .
H8 H 0.9324 -0.0510 0.7407 0.043 Uiso 1 1 calc R
C9 C 0.9453(2) 0.02996(16) 0.66250(18) 0.0278(8) Uani 1 1 d .
C10 C 0.8492(2) 0.04780(19) 0.64915(19) 0.0354(9) Uani 1 1 d .
H10A H 0.8387 0.0963 0.6686 0.053 Uiso 1 1 calc R
H10B H 0.8144 0.0134 0.6777 0.053 Uiso 1 1 calc R
H10C H 0.8316 0.0454 0.5924 0.053 Uiso 1 1 calc R
C11 C 1.0921(3) -0.1031(2) 0.7804(2) 0.0593(13) Uani 1 1 d .
H11A H 1.1430 -0.1275 0.7604 0.089 Uiso 1 1 calc R
H11B H 1.0437 -0.1374 0.7838 0.089 Uiso 1 1 calc R
H11C H 1.1082 -0.0835 0.8331 0.089 Uiso 1 1 calc R
C12 C 1.1645(2) 0.08879(19) 0.5857(2) 0.0369(9) Uani 1 1 d .
H12A H 1.1474 0.0854 0.5289 0.055 Uiso 1 1 calc R
H12B H 1.2224 0.0665 0.5966 0.055 Uiso 1 1 calc R
H12C H 1.1674 0.1393 0.6015 0.055 Uiso 1 1 calc R
C13 C 0.82168(19) 0.26749(15) 0.62291(17) 0.0193(7) Uani 1 1 d .
C14 C 0.7173(2) 0.29234(16) 0.52533(18) 0.0226(7) Uani 1 1 d .
H14 H 0.6907 0.3024 0.4741 0.027 Uiso 1 1 calc R
C15 C 0.6748(2) 0.28164(16) 0.59097(18) 0.0243(7) Uani 1 1 d .
H15 H 0.6129 0.2833 0.5952 0.029 Uiso 1 1 calc R
C16 C 0.7181(2) 0.25810(17) 0.73297(18) 0.0234(7) Uani 1 1 d .
C17 C 0.6648(2) 0.20091(18) 0.75117(19) 0.0274(8) Uani 1 1 d .
C18 C 0.6427(2) 0.19398(19) 0.82966(19) 0.0320(8) Uani 1 1 d .
H18 H 0.6044 0.1563 0.8428 0.038 Uiso 1 1 calc R
C19 C 0.6745(2) 0.24005(19) 0.88853(19) 0.0308(8) Uani 1 1 d .
C20 C 0.7281(2) 0.29629(18) 0.86808(19) 0.0306(8) Uani 1 1 d .
H20 H 0.7506 0.3284 0.9081 0.037 Uiso 1 1 calc R
C21 C 0.7498(2) 0.30690(17) 0.79016(18) 0.0254(7) Uani 1 1 d .
C22 C 0.8076(2) 0.36909(17) 0.77100(19) 0.0310(8) Uani 1 1 d .
H22A H 0.8656 0.3512 0.7585 0.047 Uiso 1 1 calc R
H22B H 0.8144 0.4013 0.8167 0.047 Uiso 1 1 calc R
H22C H 0.7806 0.3952 0.7253 0.047 Uiso 1 1 calc R
C23 C 0.6546(2) 0.2299(2) 0.97405(19) 0.0405(9) Uani 1 1 d .
H23A H 0.7023 0.2506 1.0086 0.061 Uiso 1 1 calc R
H23B H 0.6496 0.1786 0.9853 0.061 Uiso 1 1 calc R
H23C H 0.5990 0.2538 0.9836 0.061 Uiso 1 1 calc R
C24 C 0.6353(2) 0.14571(19) 0.6906(2) 0.0374(9) Uani 1 1 d .
H24A H 0.5806 0.1617 0.6619 0.056 Uiso 1 1 calc R
H24B H 0.6250 0.1001 0.7170 0.056 Uiso 1 1 calc R
H24C H 0.6810 0.1393 0.6532 0.056 Uiso 1 1 calc R
C25 C 0.97937(19) 0.31873(16) 0.62155(17) 0.0192(7) Uani 1 1 d .
C26 C 0.9992(2) 0.40098(16) 0.52609(18) 0.0239(7) Uani 1 1 d .
H26 H 0.9928 0.4255 0.4769 0.029 Uiso 1 1 calc R
C27 C 1.0517(2) 0.42041(17) 0.58904(18) 0.0252(8) Uani 1 1 d .
H27 H 1.0896 0.4609 0.5929 0.030 Uiso 1 1 calc R
C28 C 1.0821(2) 0.37540(15) 0.72693(17) 0.0196(7) Uani 1 1 d .
C29 C 1.1484(2) 0.32734(16) 0.75231(18) 0.0238(7) Uani 1 1 d .
C30 C 1.1888(2) 0.33669(17) 0.82765(18) 0.0265(8) Uani 1 1 d .
H30 H 1.2336 0.3041 0.8459 0.032 Uiso 1 1 calc R
C31 C 1.1662(2) 0.39205(17) 0.87733(18) 0.0249(7) Uani 1 1 d .
C32 C 1.1009(2) 0.43892(17) 0.84929(18) 0.0254(8) Uani 1 1 d .
H32 H 1.0856 0.4777 0.8820 0.030 Uiso 1 1 calc R
C33 C 1.0568(2) 0.43138(16) 0.77481(18) 0.0225(7) Uani 1 1 d .
C34 C 0.9845(2) 0.48266(17) 0.7484(2) 0.0320(8) Uani 1 1 d .
H34A H 0.9569 0.5013 0.7949 0.048 Uiso 1 1 calc R
H34B H 0.9402 0.4577 0.7138 0.048 Uiso 1 1 calc R
H34C H 1.0092 0.5225 0.7195 0.048 Uiso 1 1 calc R
C35 C 1.2108(2) 0.40032(19) 0.95905(19) 0.0370(9) Uani 1 1 d .
H35A H 1.1954 0.3597 0.9920 0.055 Uiso 1 1 calc R
H35B H 1.1914 0.4450 0.9828 0.055 Uiso 1 1 calc R
H35C H 1.2748 0.4017 0.9555 0.055 Uiso 1 1 calc R
C36 C 1.1745(2) 0.26691(18) 0.69999(19) 0.0328(8) Uani 1 1 d .
H36A H 1.1241 0.2350 0.6889 0.049 Uiso 1 1 calc R
H36B H 1.2232 0.2400 0.7268 0.049 Uiso 1 1 calc R
H36C H 1.1934 0.2864 0.6502 0.049 Uiso 1 1 calc R
C37 C 0.8697(2) 0.32513(16) 0.40862(17) 0.0211(7) Uani 1 1 d .
C38 C 0.9144(2) 0.30504(17) 0.34270(18) 0.0259(8) Uani 1 1 d .
H38 H 0.9561 0.2672 0.3481 0.031 Uiso 1 1 calc R
C39 C 0.9000(2) 0.33826(19) 0.26993(19) 0.0330(9) Uani 1 1 d .
H39 H 0.9305 0.3222 0.2261 0.040 Uiso 1 1 calc R
C40 C 0.8415(2) 0.39458(19) 0.26077(19) 0.0339(9) Uani 1 1 d .
H40 H 0.8309 0.4170 0.2107 0.041 Uiso 1 1 calc R
C41 C 0.7987(2) 0.41789(19) 0.3248(2) 0.0347(9) Uani 1 1 d .
H41 H 0.7591 0.4572 0.3193 0.042 Uiso 1 1 calc R
C42 C 0.8132(2) 0.38394(17) 0.39740(19) 0.0279(8) Uani 1 1 d .
H42 H 0.7837 0.4013 0.4412 0.033 Uiso 1 1 calc R
C43 C 0.9080(2) 0.08355(17) 0.86983(18) 0.0263(8) Uani 1 1 d .
C44 C 0.8179(2) 0.08798(19) 0.8532(2) 0.0371(9) Uani 1 1 d .
H44 H 0.7933 0.1300 0.8289 0.045 Uiso 1 1 calc R
C45 C 0.7627(3) 0.0319(2) 0.8716(2) 0.0449(10) Uani 1 1 d .
H45 H 0.7008 0.0358 0.8605 0.054 Uiso 1 1 calc R
C46 C 0.7983(3) -0.02956(19) 0.9060(2) 0.0389(9) Uani 1 1 d .
H46 H 0.7611 -0.0680 0.9190 0.047 Uiso 1 1 calc R
C47 C 0.8881(2) -0.03480(19) 0.9214(2) 0.0363(9) Uani 1 1 d .
H47 H 0.9128 -0.0776 0.9436 0.044 Uiso 1 1 calc R
C48 C 0.9424(2) 0.02145(18) 0.90484(19) 0.0337(8) Uani 1 1 d .
H48 H 1.0040 0.0177 0.9175 0.040 Uiso 1 1 calc R
C49 C 0.9578(2) 0.22178(17) 0.92787(17) 0.0240(7) Uani 1 1 d .
C50 C 0.9246(2) 0.20068(18) 0.99874(19) 0.0317(8) Uani 1 1 d .
H50 H 0.9128 0.1515 1.0076 0.038 Uiso 1 1 calc R
C51 C 0.9084(2) 0.25090(19) 1.05680(19) 0.0333(9) Uani 1 1 d .
H51 H 0.8844 0.2360 1.1044 0.040 Uiso 1 1 calc R
C52 C 0.9271(2) 0.32206(19) 1.04532(19) 0.0320(8) Uani 1 1 d .
H52 H 0.9160 0.3563 1.0849 0.038 Uiso 1 1 calc R
C53 C 0.9622(2) 0.34354(19) 0.97604(19) 0.0352(9) Uani 1 1 d .
H53 H 0.9760 0.3926 0.9685 0.042 Uiso 1 1 calc R
C54 C 0.9774(2) 0.29436(17) 0.91775(19) 0.0299(8) Uani 1 1 d .
H54 H 1.0015 0.3099 0.8703 0.036 Uiso 1 1 calc R
C55 C 1.0847(2) 0.13173(18) 0.85338(19) 0.0309(8) Uani 1 1 d .
H55A H 1.0937 0.0962 0.8121 0.046 Uiso 1 1 calc R
H55B H 1.0979 0.1100 0.9055 0.046 Uiso 1 1 calc R
H55C H 1.1239 0.1727 0.8471 0.046 Uiso 1 1 calc R

loop_
_atom_site_aniso_label
_atom_site_aniso_U_11
_atom_site_aniso_U_22
_atom_site_aniso_U_33
_atom_site_aniso_U_23
_atom_site_aniso_U_13
_atom_site_aniso_U_12
Fe1 0.0240(2) 0.0167(2) 0.0151(2) 0.00083(19) 0.00197(17) -0.0003(2)
B1 0.0211(19) 0.0219(19) 0.0192(18) 0.0001(15) 0.0031(15) -0.0012(15)
P1 0.0283(5) 0.0226(5) 0.0203(4) -0.0009(4) 0.0034(4) -0.0020(4)
N1 0.0246(14) 0.0173(13) 0.0153(13) 0.0003(11) 0.0008(11) 0.0020(11)
N2 0.0333(16) 0.0183(14) 0.0161(13) -0.0027(11) -0.0009(12) 0.0013(12)
N3 0.0236(14) 0.0189(14) 0.0173(13) 0.0011(11) 0.0008(11) 0.0000(11)
N4 0.0235(14) 0.0221(14) 0.0163(13) 0.0023(11) 0.0032(11) -0.0001(12)
N5 0.0213(14) 0.0179(13) 0.0182(13) 0.0038(11) 0.0026(11) 0.0010(11)
N6 0.0253(15) 0.0184(13) 0.0167(13) 0.0020(11) -0.0007(11) -0.0014(11)
N7 0.0390(17) 0.0224(15) 0.0241(15) -0.0013(12) 0.0031(13) 0.0025(13)
C1 0.0204(17) 0.0185(17) 0.0240(17) 0.0019(14) 0.0004(13) -0.0035(13)
C2 0.0328(19) 0.0250(18) 0.0146(16) -0.0017(14) 0.0000(14) -0.0008(15)
C3 0.040(2) 0.0223(18) 0.0170(16) -0.0099(14) -0.0007(14) 0.0057(15)
C4 0.041(2) 0.0158(16) 0.0150(16) -0.0025(13) -0.0017(15) 0.0031(15)
C5 0.040(2) 0.0226(18) 0.0241(18) -0.0073(15) -0.0077(16) 0.0082(16)
C6 0.048(2) 0.031(2) 0.0262(19) -0.0112(16) -0.0090(17) 0.0138(18)
C7 0.069(3) 0.027(2) 0.0198(18) -0.0019(15) -0.0072(19) 0.018(2)
C8 0.065(3) 0.0253(19) 0.0166(17) 0.0005(15) 0.0031(17) 0.0018(18)
C9 0.042(2) 0.0203(17) 0.0206(17) -0.0032(14) -0.0028(15) 0.0066(15)
C10 0.047(2) 0.035(2) 0.0235(19) 0.0032(16) 0.0017(17) -0.0061(18)
C11 0.103(4) 0.043(2) 0.030(2) 0.0059(19) -0.006(2) 0.027(2)
C12 0.037(2) 0.037(2) 0.037(2) -0.0046(17) 0.0025(17) 0.0076(17)
C13 0.0250(17) 0.0151(15) 0.0182(16) -0.0012(13) 0.0050(13) -0.0013(13)
C14 0.0258(18) 0.0211(17) 0.0202(16) 0.0031(14) -0.0021(14) 0.0023(14)
C15 0.0196(17) 0.0270(18) 0.0260(17) 0.0009(14) -0.0003(14) 0.0007(14)
C16 0.0234(17) 0.0267(18) 0.0208(16) 0.0052(14) 0.0058(13) 0.0010(14)
C17 0.0228(18) 0.0317(19) 0.0278(18) 0.0049(15) 0.0024(14) 0.0005(15)
C18 0.0236(19) 0.040(2) 0.033(2) 0.0090(17) 0.0068(15) -0.0030(16)
C19 0.0224(18) 0.046(2) 0.0255(17) 0.0089(17) 0.0103(14) 0.0078(17)
C20 0.035(2) 0.035(2) 0.0219(17) 0.0017(15) 0.0061(15) 0.0020(17)
C21 0.0269(19) 0.0266(18) 0.0233(17) 0.0001(14) 0.0045(14) 0.0033(15)
C22 0.041(2) 0.0252(18) 0.0275(19) -0.0025(15) 0.0055(16) -0.0052(16)
C23 0.039(2) 0.056(3) 0.0276(19) 0.0086(18) 0.0122(16) 0.0015(19)
C24 0.037(2) 0.039(2) 0.036(2) 0.0041(17) 0.0042(17) -0.0147(18)
C25 0.0198(17) 0.0184(16) 0.0196(16) -0.0027(13) 0.0028(13) 0.0025(13)
C26 0.0312(19) 0.0192(17) 0.0215(17) 0.0052(14) 0.0035(14) -0.0025(14)
C27 0.0305(19) 0.0203(17) 0.0245(17) 0.0053(14) -0.0015(15) -0.0072(14)
C28 0.0221(17) 0.0184(16) 0.0180(16) 0.0014(13) -0.0002(13) -0.0052(13)
C29 0.0275(18) 0.0222(17) 0.0220(17) -0.0015(14) 0.0032(14) -0.0002(14)
C30 0.0272(19) 0.0302(19) 0.0219(17) 0.0033(15) -0.0007(14) 0.0010(15)
C31 0.0264(18) 0.0280(18) 0.0205(17) 0.0001(14) 0.0023(14) -0.0043(15)
C32 0.034(2) 0.0186(17) 0.0239(17) -0.0034(14) 0.0056(15) -0.0059(15)
C33 0.0238(18) 0.0185(17) 0.0255(17) 0.0038(14) 0.0030(14) -0.0014(14)
C34 0.038(2) 0.0229(18) 0.034(2) -0.0001(15) -0.0012(16) 0.0048(16)
C35 0.047(2) 0.035(2) 0.028(2) -0.0013(16) -0.0066(17) -0.0015(18)
C36 0.040(2) 0.0318(19) 0.0263(18) -0.0024(16) 0.0018(16) 0.0093(17)
C37 0.0216(17) 0.0192(17) 0.0221(17) 0.0008(13) -0.0010(13) -0.0055(13)
C38 0.0309(19) 0.0244(18) 0.0228(17) 0.0006(14) 0.0044(15) -0.0042(15)
C39 0.041(2) 0.039(2) 0.0199(17) -0.0003(16) 0.0084(16) -0.0150(18)
C40 0.034(2) 0.044(2) 0.0225(18) 0.0147(16) -0.0064(16) -0.0141(18)
C41 0.0253(19) 0.036(2) 0.042(2) 0.0165(18) -0.0007(17) -0.0018(16)
C42 0.0269(19) 0.0285(19) 0.0290(19) 0.0051(15) 0.0070(15) -0.0016(15)
C43 0.038(2) 0.0259(18) 0.0146(16) -0.0015(14) -0.0002(14) 0.0001(15)
C44 0.036(2) 0.032(2) 0.043(2) 0.0062(17) -0.0048(17) -0.0046(17)
C45 0.040(2) 0.040(2) 0.054(3) 0.007(2) 0.0014(19) -0.0088(19)
C46 0.051(3) 0.031(2) 0.035(2) 0.0074(17) 0.0030(18) -0.0159(18)
C47 0.050(3) 0.029(2) 0.0283(19) 0.0012(16) -0.0047(17) -0.0085(18)
C48 0.039(2) 0.034(2) 0.0278(19) 0.0033(16) -0.0019(16) -0.0035(17)
C49 0.0247(18) 0.0266(19) 0.0207(17) -0.0008(14) 0.0022(14) -0.0009(14)
C50 0.043(2) 0.0285(19) 0.0240(18) 0.0011(15) 0.0043(16) -0.0016(16)
C51 0.042(2) 0.040(2) 0.0184(17) 0.0029(15) 0.0059(15) -0.0024(17)
C52 0.040(2) 0.034(2) 0.0231(18) -0.0091(16) 0.0070(16) 0.0001(17)
C53 0.052(2) 0.0266(19) 0.0278(19) -0.0022(16) 0.0090(17) -0.0071(17)
C54 0.038(2) 0.0274(19) 0.0249(18) 0.0024(15) 0.0098(16) -0.0049(16)
C55 0.035(2) 0.033(2) 0.0239(18) 0.0017(15) -0.0022(15) -0.0005(16)

loop_
_atom_type_symbol
_atom_type_description
_atom_type_scat_dispersion_real
_atom_type_scat_dispersion_imag
_atom_type_scat_source
C C 0.0033 0.0016 'International Tables Vol C Tables 4.2.6.8 and 6.1.1.4'
H H 0.0000 0.0000 'International Tables Vol C Tables 4.2.6.8 and 6.1.1.4'
B B 0.0013 0.0007 'International Tables Vol C Tables 4.2.6.8 and 6.1.1.4'
N N 0.0061 0.0033 'International Tables Vol C Tables 4.2.6.8 and 6.1.1.4'
P P 0.1023 0.0942 'International Tables Vol C Tables 4.2.6.8 and 6.1.1.4'
Fe Fe 0.3463 0.8444 'International Tables Vol C Tables 4.2.6.8 and 6.1.1.4'

loop_
_geom_angle_atom_site_label_1
_geom_angle_atom_site_label_2
_geom_angle_atom_site_label_3
_geom_angle
N7 Fe1 C1 122.79(12)
N7 Fe1 C13 124.11(13)
C1 Fe1 C13 87.35(13)
N7 Fe1 C25 135.14(12)
C1 Fe1 C25 86.35(13)
C13 Fe1 C25 86.71(13)
N5 B1 N3 104.9(2)
N5 B1 N1 105.1(2)
N3 B1 N1 102.9(2)
N5 B1 C37 110.1(2)
N3 B1 C37 114.8(3)
N1 B1 C37 117.9(3)
N7 P1 C55 112.97(15)
N7 P1 C43 116.51(15)
C55 P1 C43 104.78(16)
N7 P1 C49 111.64(14)
C55 P1 C49 107.12(15)
C43 P1 C49 102.91(14)
C1 N1 C2 110.2(2)
C1 N1 B1 116.3(2)
C2 N1 B1 133.3(2)
C1 N2 C3 110.2(2)
C1 N2 C4 128.5(2)
C3 N2 C4 121.2(2)
C13 N3 C14 110.4(2)
C13 N3 B1 117.1(2)
C14 N3 B1 132.4(2)
C13 N4 C15 110.1(2)
C13 N4 C16 127.3(2)
C15 N4 C16 122.6(3)
C25 N5 C26 110.5(2)
C25 N5 B1 118.6(2)
C26 N5 B1 131.0(2)
C25 N6 C27 110.5(2)
C25 N6 C28 126.6(2)
C27 N6 C28 122.8(2)
P1 N7 Fe1 172.14(19)
N1 C1 N2 104.1(2)
N1 C1 Fe1 125.3(2)
N2 C1 Fe1 130.5(2)
C3 C2 N1 108.6(3)
C2 C3 N2 106.9(3)
C9 C4 C5 121.8(3)
C9 C4 N2 119.3(3)
C5 C4 N2 118.7(3)
C6 C5 C4 117.8(3)
C6 C5 C12 120.5(3)
C4 C5 C12 121.7(3)
C7 C6 C5 121.8(3)
C6 C7 C8 118.8(3)
C6 C7 C11 121.1(4)
C8 C7 C11 120.1(4)
C9 C8 C7 121.6(4)
C8 C9 C4 118.2(3)
C8 C9 C10 121.3(3)
C4 C9 C10 120.4(3)
N3 C13 N4 104.5(2)
N3 C13 Fe1 124.6(2)
N4 C13 Fe1 130.5(2)
C15 C14 N3 108.1(3)
C14 C15 N4 106.8(3)
C17 C16 C21 121.9(3)
C17 C16 N4 118.5(3)
C21 C16 N4 119.6(3)
C16 C17 C18 117.7(3)
C16 C17 C24 121.8(3)
C18 C17 C24 120.4(3)
C19 C18 C17 122.2(3)
C18 C19 C20 118.3(3)
C18 C19 C23 122.0(3)
C20 C19 C23 119.6(3)
C19 C20 C21 121.6(3)
C16 C21 C20 118.2(3)
C16 C21 C22 122.3(3)
C20 C21 C22 119.5(3)
N5 C25 N6 104.2(2)
N5 C25 Fe1 123.2(2)
N6 C25 Fe1 132.6(2)
C27 C26 N5 108.1(3)
C26 C27 N6 106.7(3)
C33 C28 C29 121.7(3)
C33 C28 N6 118.1(3)
C29 C28 N6 120.1(3)
C30 C29 C28 117.8(3)
C30 C29 C36 121.1(3)
C28 C29 C36 121.0(3)
C29 C30 C31 122.5(3)
C32 C31 C30 117.7(3)
C32 C31 C35 121.2(3)
C30 C31 C35 121.1(3)
C31 C32 C33 122.4(3)
C28 C33 C32 117.8(3)
C28 C33 C34 122.1(3)
C32 C33 C34 120.1(3)
C38 C37 C42 115.5(3)
C38 C37 B1 123.9(3)
C42 C37 B1 120.2(3)
C39 C38 C37 122.4(3)
C40 C39 C38 120.2(3)
C41 C40 C39 119.4(3)
C40 C41 C42 119.9(3)
C41 C42 C37 122.5(3)
C44 C43 C48 118.4(3)
C44 C43 P1 116.4(3)
C48 C43 P1 125.2(3)
C43 C44 C45 121.0(3)
C46 C45 C44 119.6(4)
C47 C46 C45 119.7(3)
C48 C47 C46 120.6(3)
C47 C48 C43 120.6(3)
C50 C49 C54 118.2(3)
C50 C49 P1 124.0(2)
C54 C49 P1 117.7(2)
C49 C50 C51 120.7(3)
C52 C51 C50 120.1(3)
C51 C52 C53 119.8(3)
C54 C53 C52 120.6(3)
C53 C54 C49 120.5(3)

loop_
_geom_bond_atom_site_label_1
_geom_bond_atom_site_label_2
_geom_bond_distance
Fe1 N7 1.771(3)
Fe1 C1 1.879(3)
Fe1 C13 1.883(3)
Fe1 C25 1.883(3)
B1 N5 1.553(4)
B1 N3 1.557(4)
B1 N1 1.559(4)
B1 C37 1.605(4)
P1 N7 1.543(3)
P1 C55 1.802(3)
P1 C43 1.818(3)
P1 C49 1.819(3)
N1 C1 1.371(4)
N1 C2 1.381(4)
N2 C1 1.387(4)
N2 C3 1.393(4)
N2 C4 1.434(4)
N3 C13 1.365(4)
N3 C14 1.388(4)
N4 C13 1.383(4)
N4 C15 1.397(4)
N4 C16 1.439(4)
N5 C25 1.370(4)
N5 C26 1.386(4)
N6 C25 1.379(4)
N6 C27 1.397(4)
N6 C28 1.444(4)
C2 C3 1.330(4)
C4 C9 1.394(4)
C4 C5 1.399(4)
C5 C6 1.393(5)
C5 C12 1.506(5)
C6 C7 1.382(5)
C7 C8 1.390(5)
C7 C11 1.520(5)
C8 C9 1.388(4)
C9 C10 1.503(5)
C14 C15 1.339(4)
C16 C17 1.388(4)
C16 C21 1.391(4)
C17 C18 1.399(4)
C17 C24 1.501(5)
C18 C19 1.379(5)
C19 C20 1.388(5)
C19 C23 1.512(4)
C20 C21 1.396(4)
C21 C22 1.506(4)
C26 C27 1.338(4)
C28 C33 1.393(4)
C28 C29 1.396(4)
C29 C30 1.388(4)
C29 C36 1.505(4)
C30 C31 1.391(4)
C31 C32 1.383(4)
C31 C35 1.507(4)
C32 C33 1.394(4)
C33 C34 1.503(4)
C37 C38 1.398(4)
C37 C42 1.399(4)
C38 C39 1.383(4)
C39 C40 1.379(5)
C40 C41 1.374(5)
C41 C42 1.387(4)
C43 C44 1.384(5)
C43 C48 1.388(4)
C44 C45 1.391(5)
C45 C46 1.381(5)
C46 C47 1.377(5)
C47 C48 1.377(5)
C49 C50 1.391(4)
C49 C54 1.400(4)
C50 C51 1.393(5)
C51 C52 1.375(5)
C52 C53 1.382(4)
C53 C54 1.379(4)

loop_
_geom_torsion_atom_site_label_1
_geom_torsion_atom_site_label_2
_geom_torsion_atom_site_label_3
_geom_torsion_atom_site_label_4
_geom_torsion
N5 B1 N1 C1 52.6(3)
N3 B1 N1 C1 -56.9(3)
C37 B1 N1 C1 175.6(3)
N5 B1 N1 C2 -132.5(3)
N3 B1 N1 C2 118.0(3)
C37 B1 N1 C2 -9.5(5)
N5 B1 N3 C13 -50.0(3)
N1 B1 N3 C13 59.7(3)
C37 B1 N3 C13 -171.0(3)
N5 B1 N3 C14 135.2(3)
N1 B1 N3 C14 -115.1(3)
C37 B1 N3 C14 14.3(5)
N3 B1 N5 C25 55.4(3)
N1 B1 N5 C25 -52.7(3)
C37 B1 N5 C25 179.4(3)
N3 B1 N5 C26 -125.5(3)
N1 B1 N5 C26 126.4(3)
C37 B1 N5 C26 -1.5(4)
C55 P1 N7 Fe1 -5.0(13)
C43 P1 N7 Fe1 -126.4(13)
C49 P1 N7 Fe1 115.8(13)
C1 Fe1 N7 P1 63.6(13)
C13 Fe1 N7 P1 175.3(12)
C25 Fe1 N7 P1 -59.0(13)
C2 N1 C1 N2 2.2(3)
B1 N1 C1 N2 178.3(2)
C2 N1 C1 Fe1 -174.0(2)
B1 N1 C1 Fe1 2.1(4)
C3 N2 C1 N1 -1.4(3)
C4 N2 C1 N1 -178.0(3)
C3 N2 C1 Fe1 174.5(2)
C4 N2 C1 Fe1 -2.1(5)
N7 Fe1 C1 N1 170.9(2)
C13 Fe1 C1 N1 41.3(3)
C25 Fe1 C1 N1 -45.6(3)
N7 Fe1 C1 N2 -4.3(3)
C13 Fe1 C1 N2 -133.9(3)
C25 Fe1 C1 N2 139.2(3)
C1 N1 C2 C3 -2.3(4)
B1 N1 C2 C3 -177.5(3)
N1 C2 C3 N2 1.3(4)
C1 N2 C3 C2 0.1(4)
C4 N2 C3 C2 176.9(3)
C1 N2 C4 C9 77.0(4)
C3 N2 C4 C9 -99.3(4)
C1 N2 C4 C5 -108.9(4)
C3 N2 C4 C5 74.8(4)
C9 C4 C5 C6 -0.6(5)
N2 C4 C5 C6 -174.5(3)
C9 C4 C5 C12 177.3(3)
N2 C4 C5 C12 3.3(4)
C4 C5 C6 C7 0.0(5)
C12 C5 C6 C7 -177.9(3)
C5 C6 C7 C8 0.7(5)
C5 C6 C7 C11 179.8(3)
C6 C7 C8 C9 -0.8(5)
C11 C7 C8 C9 -179.9(3)
C7 C8 C9 C4 0.2(5)
C7 C8 C9 C10 178.7(3)
C5 C4 C9 C8 0.5(5)
N2 C4 C9 C8 174.4(3)
C5 C4 C9 C10 -178.0(3)
N2 C4 C9 C10 -4.1(4)
C14 N3 C13 N4 -4.4(3)
B1 N3 C13 N4 179.7(2)
C14 N3 C13 Fe1 169.3(2)
B1 N3 C13 Fe1 -6.6(4)
C15 N4 C13 N3 3.8(3)
C16 N4 C13 N3 -173.5(3)
C15 N4 C13 Fe1 -169.4(2)
C16 N4 C13 Fe1 13.3(5)
N7 Fe1 C13 N3 -167.3(2)
C1 Fe1 C13 N3 -38.7(3)
C25 Fe1 C13 N3 47.8(3)
N7 Fe1 C13 N4 4.7(3)
C1 Fe1 C13 N4 133.2(3)
C25 Fe1 C13 N4 -140.3(3)
C13 N3 C14 C15 3.5(3)
B1 N3 C14 C15 178.5(3)
N3 C14 C15 N4 -1.0(3)
C13 N4 C15 C14 -1.8(3)
C16 N4 C15 C14 175.7(3)
C13 N4 C16 C17 -120.0(3)
C15 N4 C16 C17 62.9(4)
C13 N4 C16 C21 61.4(4)
C15 N4 C16 C21 -115.6(3)
C21 C16 C17 C18 0.7(5)
N4 C16 C17 C18 -177.9(3)
C21 C16 C17 C24 -176.1(3)
N4 C16 C17 C24 5.4(5)
C16 C17 C18 C19 -2.4(5)
C24 C17 C18 C19 174.4(3)
C17 C18 C19 C20 2.0(5)
C17 C18 C19 C23 -176.5(3)
C18 C19 C20 C21 0.2(5)
C23 C19 C20 C21 178.7(3)
C17 C16 C21 C20 1.4(5)
N4 C16 C21 C20 179.9(3)
C17 C16 C21 C22 180.0(3)
N4 C16 C21 C22 -1.5(5)
C19 C20 C21 C16 -1.8(5)
C19 C20 C21 C22 179.6(3)
C26 N5 C25 N6 -1.1(3)
B1 N5 C25 N6 178.2(2)
C26 N5 C25 Fe1 178.0(2)
B1 N5 C25 Fe1 -2.8(4)
C27 N6 C25 N5 1.0(3)
C28 N6 C25 N5 176.2(3)
C27 N6 C25 Fe1 -178.0(2)
C28 N6 C25 Fe1 -2.8(5)
N7 Fe1 C25 N5 -179.8(2)
C1 Fe1 C25 N5 45.4(3)
C13 Fe1 C25 N5 -42.2(2)
N7 Fe1 C25 N6 -1.0(4)
C1 Fe1 C25 N6 -135.8(3)
C13 Fe1 C25 N6 136.6(3)
C25 N5 C26 C27 0.9(4)
B1 N5 C26 C27 -178.3(3)
N5 C26 C27 N6 -0.3(4)
C25 N6 C27 C26 -0.4(4)
C28 N6 C27 C26 -175.9(3)
C25 N6 C28 C33 -108.1(3)
C27 N6 C28 C33 66.6(4)
C25 N6 C28 C29 74.4(4)
C27 N6 C28 C29 -110.9(3)
C33 C28 C29 C30 0.3(5)
N6 C28 C29 C30 177.8(3)
C33 C28 C29 C36 179.7(3)
N6 C28 C29 C36 -2.9(4)
C28 C29 C30 C31 -0.7(5)
C36 C29 C30 C31 179.9(3)
C29 C30 C31 C32 -0.1(5)
C29 C30 C31 C35 179.5(3)
C30 C31 C32 C33 1.4(5)
C35 C31 C32 C33 -178.2(3)
C29 C28 C33 C32 0.9(5)
N6 C28 C33 C32 -176.6(3)
C29 C28 C33 C34 -179.0(3)
N6 C28 C33 C34 3.5(4)
C31 C32 C33 C28 -1.8(5)
C31 C32 C33 C34 178.1(3)
N5 B1 C37 C38 94.5(3)
N3 B1 C37 C38 -147.5(3)
N1 B1 C37 C38 -26.0(4)
N5 B1 C37 C42 -77.6(4)
N3 B1 C37 C42 40.5(4)
N1 B1 C37 C42 162.0(3)
C42 C37 C38 C39 -3.6(5)
B1 C37 C38 C39 -176.0(3)
C37 C38 C39 C40 1.7(5)
C38 C39 C40 C41 0.8(5)
C39 C40 C41 C42 -1.2(5)
C40 C41 C42 C37 -1.0(5)
C38 C37 C42 C41 3.3(5)
B1 C37 C42 C41 176.0(3)
N7 P1 C43 C44 -42.2(3)
C55 P1 C43 C44 -167.9(3)
C49 P1 C43 C44 80.3(3)
N7 P1 C43 C48 139.0(3)
C55 P1 C43 C48 13.4(3)
C49 P1 C43 C48 -98.5(3)
C48 C43 C44 C45 0.5(5)
P1 C43 C44 C45 -178.4(3)
C43 C44 C45 C46 -0.8(6)
C44 C45 C46 C47 -0.4(6)
C45 C46 C47 C48 1.9(5)
C46 C47 C48 C43 -2.3(5)
C44 C43 C48 C47 1.1(5)
P1 C43 C48 C47 179.8(3)
N7 P1 C49 C50 139.9(3)
C55 P1 C49 C50 -95.9(3)
C43 P1 C49 C50 14.2(3)
N7 P1 C49 C54 -36.7(3)
C55 P1 C49 C54 87.5(3)
C43 P1 C49 C54 -162.4(3)
C54 C49 C50 C51 2.2(5)
P1 C49 C50 C51 -174.3(3)
C49 C50 C51 C52 -1.5(5)
C50 C51 C52 C53 -0.2(5)
C51 C52 C53 C54 1.0(5)
C52 C53 C54 C49 -0.2(5)
C50 C49 C54 C53 -1.4(5)
P1 C49 C54 C53 175.4(3)
